data_7219977
loop_
_publ_author_name
'Sagar, A.'
'Babu, Venkata Nagarjuna'
'Sharada, Duddu. S.'

_publ_section_title
;
 Silica gel promoted environment-friendly synthesis of \a-amino amidines
 and regioselective transformation of \a-amino amidines into amidino
 substituted indazoles
;
_journal_issue 37
_journal_name_full 'RSC Adv.'
_journal_page_first 29066
_journal_paper_doi 10.1039/C5RA02491A
_journal_volume 5
_journal_year 2015
_chemical_formula_moiety 'C24 H26 N6'
_chemical_formula_sum 'C24 H26 N6'
_chemical_formula_weight 398.51
_chemical_melting_point 402.15
_chemical_name_common 'alpha amino amidine'
_chemical_name_systematic '2-(2-azidophenyl)-N-tert-butyl-N-phenyl-2-(phenylamino)acetimidamide '
_space_group_crystal_system monoclinic
_space_group_IT_number 14
_space_group_name_Hall '-P 2ybc'
_space_group_name_H-M_alt 'P 1 21/c 1'
_symmetry_space_group_name_Hall '-P 2ybc'
_symmetry_space_group_name_H-M 'P 1 21/c 1'
_atom_sites_solution_hydrogens geom
_audit_creation_method SHELXL-2013
_audit_update_record
;
2015-01-20 deposited with the CCDC.
2015-03-11 downloaded from the CCDC.
;
_cell_angle_alpha 90
_cell_angle_beta 110.502(13)
_cell_angle_gamma 90
_cell_formula_units_Z 4
_cell_length_a 16.920(2)
_cell_length_b 9.0785(9)
_cell_length_c 15.7191(19)
_cell_measurement_temperature 293(2)
_cell_volume 2261.6(5)
_computing_structure_refinement 'SHELXL-2013 (Sheldrick, 2013)'
_diffrn_ambient_temperature 293(2)
_diffrn_measured_fraction_theta_full 0.999
_diffrn_measured_fraction_theta_max 0.955
_diffrn_radiation_type CuK\a
_diffrn_radiation_wavelength 1.54184
_diffrn_reflns_av_R_equivalents 0.0348
_diffrn_reflns_av_unetI/netI 0.0662
_diffrn_reflns_Laue_measured_fraction_full 0.999
_diffrn_reflns_Laue_measured_fraction_max 0.955
_diffrn_reflns_limit_h_max 20
_diffrn_reflns_limit_h_min -19
_diffrn_reflns_limit_k_max 9
_diffrn_reflns_limit_k_min -10
_diffrn_reflns_limit_l_max 18
_diffrn_reflns_limit_l_min -19
_diffrn_reflns_number 8360
_diffrn_reflns_point_group_measured_fraction_full 0.999
_diffrn_reflns_point_group_measured_fraction_max 0.955
_diffrn_reflns_theta_full 67.684
_diffrn_reflns_theta_max 72.865
_diffrn_reflns_theta_min 5.583
_exptl_absorpt_coefficient_mu 0.568
_exptl_absorpt_correction_T_max 1.00000
_exptl_absorpt_correction_T_min 0.85178
_exptl_absorpt_correction_type multi-scan
_exptl_absorpt_process_details
;
CrysAlisPro, Agilent Technologies,
Version 1.171.35.19 (release 27-10-2011 CrysAlis171 .NET)
(compiled Oct 27 2011,15:02:11)
Empirical absorption correction using spherical harmonics,
 implemented in SCALE3 ABSPACK scaling algorithm.
;
_exptl_crystal_colour colorless
_exptl_crystal_density_diffrn 1.170
_exptl_crystal_description cubic
_exptl_crystal_F_000 848
_exptl_crystal_recrystallization_method 'Re-crystallisation from solvent: Chloroform'
_exptl_crystal_size_max 0.20
_exptl_crystal_size_mid 0.18
_exptl_crystal_size_min 0.16
_refine_diff_density_max 0.301
_refine_diff_density_min -0.507
_refine_diff_density_rms 0.084
_refine_ls_extinction_method none
_refine_ls_goodness_of_fit_ref 1.033
_refine_ls_hydrogen_treatment constr
_refine_ls_matrix_type full
_refine_ls_number_parameters 276
_refine_ls_number_reflns 4306
_refine_ls_number_restraints 0
_refine_ls_restrained_S_all 1.033
_refine_ls_R_factor_all 0.1465
_refine_ls_R_factor_gt 0.0927
_refine_ls_shift/su_max 0.097
_refine_ls_shift/su_mean 0.017
_refine_ls_structure_factor_coef Fsqd
_refine_ls_weighting_details 'w=1/[\s^2^(Fo^2^)+(0.1662P)^2^+0.6144P] where P=(Fo^2^+2Fc^2^)/3'
_refine_ls_weighting_scheme calc
_refine_ls_wR_factor_gt 0.2269
_refine_ls_wR_factor_ref 0.3260
_reflns_Friedel_coverage 0.000
_reflns_number_gt 2272
_reflns_number_total 4306
_reflns_threshold_expression 'I > 2\s(I)'
_cod_data_source_file c5ra02491a2.cif
_cod_data_source_block shelx
_cod_database_code 7219977
_shelx_space_group_comment
;
The symmetry employed for this shelxl refinement is uniquely defined
by the following loop, which should always be used as a source of
symmetry information in preference to the above space-group names.
They are only intended as comments.
;
_shelxl_version_number 2013-4

loop_
_space_group_symop_operation_xyz
'x, y, z'
'-x, y+1/2, -z+1/2'
'-x, -y, -z'
'x, -y-1/2, z-1/2'

loop_
_atom_site_label
_atom_site_type_symbol
_atom_site_fract_x
_atom_site_fract_y
_atom_site_fract_z
_atom_site_U_iso_or_equiv
_atom_site_adp_type
_atom_site_occupancy
_atom_site_site_symmetry_order
_atom_site_calc_flag
_atom_site_refinement_flags_posn
_atom_site_refinement_flags_adp
N3 N 0.2173(2) 0.7727(3) 0.2744(2) 0.0564(8) Uani 1 1 d . .
H1 H 0.2364 0.7284 0.3259 0.068 Uiso 1 1 calc R U
N2 N 0.2344(2) 0.6299(4) 0.0636(2) 0.0610(8) Uani 1 1 d . .
N1 N 0.2044(2) 0.5156(3) 0.1803(2) 0.0590(8) Uani 1 1 d . .
H11 H 0.2026 0.5287 0.2338 0.071 Uiso 1 1 calc R U
C2 C 0.2317(2) 0.6321(4) 0.1445(3) 0.0524(9) Uani 1 1 d . .
C16 C 0.0862(2) 0.8609(4) 0.1627(3) 0.0615(10) Uani 1 1 d . .
H4 H 0.0974 0.8078 0.1176 0.074 Uiso 1 1 calc R U
C15 C 0.1426(2) 0.8562(4) 0.2513(2) 0.0504(8) Uani 1 1 d . .
C9 C 0.3565(2) 0.7485(4) 0.2624(3) 0.0555(9) Uani 1 1 d . .
C3 C 0.2644(3) 0.7541(4) 0.0301(3) 0.0597(10) Uani 1 1 d . .
C14 C 0.4013(3) 0.6180(5) 0.2714(3) 0.0673(11) Uani 1 1 d . .
H12 H 0.3733 0.5342 0.2418 0.081 Uiso 1 1 calc R U
C20 C 0.1234(3) 0.9330(5) 0.3181(3) 0.0644(10) Uani 1 1 d . .
H5 H 0.1597 0.9289 0.3782 0.077 Uiso 1 1 calc R U
C8 C 0.2104(3) 0.8683(5) -0.0127(3) 0.0679(11) Uani 1 1 d . .
H20 H 0.1544 0.8662 -0.0161 0.082 Uiso 1 1 calc R U
C1 C 0.2623(2) 0.7616(4) 0.2104(3) 0.0524(9) Uani 1 1 d . .
H3 H 0.2525 0.8527 0.1747 0.063 Uiso 1 1 calc R U
C21 C 0.1776(3) 0.3703(4) 0.1404(3) 0.0633(10) Uani 1 1 d . .
C10 C 0.4010(3) 0.8723(4) 0.3065(3) 0.0648(11) Uani 1 1 d . .
C17 C 0.0131(3) 0.9446(5) 0.1409(3) 0.0715(12) Uani 1 1 d . .
H8 H -0.0240 0.9484 0.0811 0.086 Uiso 1 1 calc R U
N5 N 0.3932(3) 1.1159(5) 0.3331(4) 0.1040(16) Uani 1 1 d . .
N4 N 0.3538(3) 1.0055(4) 0.2956(3) 0.0904(14) Uani 1 1 d . .
C11 C 0.4878(3) 0.8628(5) 0.3584(4) 0.0801(14) Uani 1 1 d . .
H1A H 0.5171 0.9460 0.3874 0.096 Uiso 1 1 calc R U
C19 C 0.0504(3) 1.0155(5) 0.2950(3) 0.0720(12) Uani 1 1 d . .
H9 H 0.0383 1.0677 0.3399 0.086 Uiso 1 1 calc R U
C18 C -0.0048(3) 1.0218(5) 0.2070(3) 0.0747(12) Uani 1 1 d . .
H14 H -0.0538 1.0778 0.1923 0.090 Uiso 1 1 calc R U
C6 C 0.3219(4) 0.9877(6) -0.0473(3) 0.0845(15) Uani 1 1 d . .
H30 H 0.3414 1.0669 -0.0719 0.101 Uiso 1 1 calc R U
C4 C 0.3468(3) 0.7568(5) 0.0305(3) 0.0769(13) Uani 1 1 d . .
H21 H 0.3833 0.6796 0.0569 0.092 Uiso 1 1 calc R U
C5 C 0.3748(3) 0.8741(6) -0.0080(4) 0.0891(15) Uani 1 1 d . .
H29 H 0.4300 0.8751 -0.0071 0.107 Uiso 1 1 calc R U
C13 C 0.4861(3) 0.6083(5) 0.3226(3) 0.0744(12) Uani 1 1 d . .
H17 H 0.5143 0.5189 0.3278 0.089 Uiso 1 1 calc R U
C12 C 0.5286(3) 0.7314(6) 0.3659(4) 0.0793(14) Uani 1 1 d . .
H25 H 0.5857 0.7251 0.4006 0.095 Uiso 1 1 calc R U
C7 C 0.2392(4) 0.9850(5) -0.0503(3) 0.0777(13) Uani 1 1 d . .
H27 H 0.2030 1.0620 -0.0776 0.093 Uiso 1 1 calc R U
C24 C 0.1632(4) 0.2776(5) 0.2140(4) 0.0853(15) Uani 1 1 d . .
H22A H 0.2146 0.2720 0.2656 0.128 Uiso 1 1 calc R U
H22B H 0.1459 0.1803 0.1912 0.128 Uiso 1 1 calc R U
H22C H 0.1199 0.3220 0.2319 0.128 Uiso 1 1 calc R U
C23 C 0.2466(4) 0.3000(5) 0.1125(4) 0.0909(16) Uani 1 1 d . .
H23A H 0.2512 0.3517 0.0611 0.136 Uiso 1 1 calc R U
H23B H 0.2327 0.1988 0.0965 0.136 Uiso 1 1 calc R U
H23C H 0.2994 0.3053 0.1622 0.136 Uiso 1 1 calc R U
C22 C 0.0959(3) 0.3848(7) 0.0596(4) 0.0988(17) Uani 1 1 d . .
H3CA H 0.0526 0.4233 0.0796 0.148 Uiso 1 1 calc R U
H3CB H 0.0793 0.2898 0.0325 0.148 Uiso 1 1 calc R U
H3CC H 0.1044 0.4505 0.0157 0.148 Uiso 1 1 calc R U
N6 N 0.4207(4) 1.2250(6) 0.3624(5) 0.150(3) Uani 1 1 d . .

loop_
_atom_site_aniso_label
_atom_site_aniso_U_11
_atom_site_aniso_U_22
_atom_site_aniso_U_33
_atom_site_aniso_U_23
_atom_site_aniso_U_13
_atom_site_aniso_U_12
N3 0.0586(18) 0.0553(18) 0.0582(18) 0.0117(15) 0.0241(15) 0.0098(14)
N2 0.071(2) 0.0560(19) 0.0576(18) 0.0009(15) 0.0247(16) -0.0040(15)
N1 0.067(2) 0.0500(17) 0.0624(19) -0.0016(15) 0.0258(16) -0.0038(15)
C2 0.0522(19) 0.0477(19) 0.061(2) 0.0038(17) 0.0238(17) 0.0045(16)
C16 0.057(2) 0.059(2) 0.064(2) -0.0062(19) 0.0157(18) 0.0020(18)
C15 0.0503(18) 0.0477(18) 0.0551(19) 0.0011(16) 0.0206(16) 0.0021(15)
C9 0.052(2) 0.049(2) 0.063(2) 0.0041(17) 0.0178(18) 0.0030(15)
C3 0.068(2) 0.056(2) 0.057(2) -0.0057(18) 0.0243(19) -0.0061(18)
C14 0.062(2) 0.060(2) 0.080(3) 0.004(2) 0.024(2) 0.0098(19)
C20 0.069(2) 0.062(2) 0.069(2) 0.006(2) 0.032(2) 0.008(2)
C8 0.075(3) 0.061(2) 0.074(3) 0.006(2) 0.034(2) 0.002(2)
C1 0.0533(19) 0.0461(19) 0.059(2) 0.0039(16) 0.0208(17) 0.0017(15)
C21 0.063(2) 0.050(2) 0.076(3) -0.005(2) 0.023(2) -0.0015(17)
C10 0.058(2) 0.057(2) 0.075(3) 0.009(2) 0.018(2) 0.0013(18)
C17 0.058(2) 0.078(3) 0.072(3) -0.001(2) 0.015(2) 0.005(2)
N5 0.090(3) 0.069(3) 0.133(4) -0.020(3) 0.014(3) 0.003(2)
N4 0.076(3) 0.052(2) 0.121(4) -0.009(2) 0.007(2) -0.0004(18)
C11 0.062(3) 0.071(3) 0.097(3) 0.006(3) 0.015(2) -0.013(2)
C19 0.075(3) 0.073(3) 0.075(3) 0.005(2) 0.036(2) 0.015(2)
C18 0.054(2) 0.079(3) 0.089(3) 0.002(3) 0.024(2) 0.014(2)
C6 0.114(4) 0.075(3) 0.070(3) -0.002(3) 0.037(3) -0.026(3)
C4 0.065(3) 0.086(3) 0.077(3) 0.002(3) 0.022(2) 0.001(2)
C5 0.075(3) 0.108(4) 0.087(3) 0.007(3) 0.033(3) -0.019(3)
C13 0.062(2) 0.073(3) 0.091(3) 0.008(3) 0.030(2) 0.011(2)
C12 0.052(2) 0.085(3) 0.099(4) 0.014(3) 0.025(2) 0.001(2)
C7 0.102(4) 0.065(3) 0.069(3) 0.001(2) 0.032(3) -0.001(2)
C24 0.107(4) 0.059(3) 0.098(4) 0.010(3) 0.047(3) -0.012(3)
C23 0.104(4) 0.064(3) 0.120(4) -0.013(3) 0.058(3) 0.005(3)
C22 0.085(3) 0.099(4) 0.092(4) -0.011(3) 0.006(3) -0.018(3)
N6 0.130(5) 0.082(3) 0.204(7) -0.055(4) 0.014(5) -0.005(3)

loop_
_atom_type_symbol
_atom_type_description
_atom_type_scat_dispersion_real
_atom_type_scat_dispersion_imag
_atom_type_scat_source
C C 0.0181 0.0091 'International Tables Vol C Tables 4.2.6.8 and 6.1.1.4'
H H 0.0000 0.0000 'International Tables Vol C Tables 4.2.6.8 and 6.1.1.4'
N N 0.0311 0.0180 'International Tables Vol C Tables 4.2.6.8 and 6.1.1.4'

loop_
_geom_angle_atom_site_label_1
_geom_angle_atom_site_label_2
_geom_angle_atom_site_label_3
_geom_angle
C15 N3 C1 119.8(3)
C15 N3 H1 120.1
C1 N3 H1 120.1
C2 N2 C3 119.8(3)
C2 N1 C21 128.8(3)
C2 N1 H11 115.6
C21 N1 H11 115.6
N2 C2 N1 122.2(4)
N2 C2 C1 124.0(3)
N1 C2 C1 113.8(3)
C15 C16 C17 120.3(4)
C15 C16 H4 119.8
C17 C16 H4 119.8
C16 C15 C20 118.9(4)
C16 C15 N3 121.0(3)
C20 C15 N3 120.1(3)
C14 C9 C10 117.2(4)
C14 C9 C1 123.7(3)
C10 C9 C1 119.1(3)
C8 C3 C4 118.5(4)
C8 C3 N2 121.0(4)
C4 C3 N2 120.1(4)
C13 C14 C9 122.2(4)
C13 C14 H12 118.9
C9 C14 H12 118.9
C19 C20 C15 119.8(4)
C19 C20 H5 120.1
C15 C20 H5 120.1
C7 C8 C3 120.5(4)
C7 C8 H20 119.8
C3 C8 H20 119.8
N3 C1 C9 109.7(3)
N3 C1 C2 112.5(3)
C9 C1 C2 110.2(3)
N3 C1 H3 108.1
C9 C1 H3 108.1
C2 C1 H3 108.1
N1 C21 C24 106.3(4)
N1 C21 C22 109.6(4)
C24 C21 C22 110.1(4)
N1 C21 C23 110.3(4)
C24 C21 C23 109.3(4)
C22 C21 C23 111.1(4)
C9 C10 C11 120.7(4)
C9 C10 N4 116.2(4)
C11 C10 N4 123.1(4)
C18 C17 C16 120.4(4)
C18 C17 H8 119.8
C16 C17 H8 119.8
N6 N5 N4 172.0(6)
N5 N4 C10 116.5(4)
C12 C11 C10 119.7(4)
C12 C11 H1A 120.1
C10 C11 H1A 120.1
C18 C19 C20 121.2(4)
C18 C19 H9 119.4
C20 C19 H9 119.4
C19 C18 C17 119.3(4)
C19 C18 H14 120.3
C17 C18 H14 120.3
C5 C6 C7 119.8(5)
C5 C6 H30 120.1
C7 C6 H30 120.1
C5 C4 C3 120.4(5)
C5 C4 H21 119.8
C3 C4 H21 119.8
C6 C5 C4 120.5(5)
C6 C5 H29 119.7
C4 C5 H29 119.7
C12 C13 C14 119.6(4)
C12 C13 H17 120.2
C14 C13 H17 120.2
C11 C12 C13 120.5(4)
C11 C12 H25 119.7
C13 C12 H25 119.7
C8 C7 C6 120.2(5)
C8 C7 H27 119.9
C6 C7 H27 119.9
C21 C24 H22A 109.5
C21 C24 H22B 109.5
H22A C24 H22B 109.5
C21 C24 H22C 109.5
H22A C24 H22C 109.5
H22B C24 H22C 109.5
C21 C23 H23A 109.5
C21 C23 H23B 109.5
H23A C23 H23B 109.5
C21 C23 H23C 109.5
H23A C23 H23C 109.5
H23B C23 H23C 109.5
C21 C22 H3CA 109.5
C21 C22 H3CB 109.5
H3CA C22 H3CB 109.5
C21 C22 H3CC 109.5
H3CA C22 H3CC 109.5
H3CB C22 H3CC 109.5

loop_
_geom_bond_atom_site_label_1
_geom_bond_atom_site_label_2
_geom_bond_distance
N3 C15 1.408(4)
N3 C1 1.461(5)
N3 H1 0.8600
N2 C2 1.289(4)
N2 C3 1.412(5)
N1 C2 1.353(5)
N1 C21 1.462(5)
N1 H11 0.8600
C2 C1 1.532(5)
C16 C15 1.387(5)
C16 C17 1.388(6)
C16 H4 0.9300
C15 C20 1.391(5)
C9 C14 1.387(5)
C9 C10 1.394(5)
C9 C1 1.520(5)
C3 C8 1.390(6)
C3 C4 1.392(6)
C14 C13 1.380(6)
C14 H12 0.9300
C20 C19 1.381(6)
C20 H5 0.9300
C8 C7 1.383(6)
C8 H20 0.9300
C1 H3 0.9800
C21 C24 1.519(6)
C21 C22 1.520(6)
C21 C23 1.524(6)
C10 C11 1.411(6)
C10 N4 1.427(5)
C17 C18 1.372(6)
C17 H8 0.9300
N5 N6 1.121(6)
N5 N4 1.233(6)
C11 C12 1.363(6)
C11 H1A 0.9300
C19 C18 1.372(6)
C19 H9 0.9300
C18 H14 0.9300
C6 C5 1.363(7)
C6 C7 1.384(7)
C6 H30 0.9300
C4 C5 1.388(7)
C4 H21 0.9300
C5 H29 0.9300
C13 C12 1.374(7)
C13 H17 0.9300
C12 H25 0.9300
C7 H27 0.9300
C24 H22A 0.9600
C24 H22B 0.9600
C24 H22C 0.9600
C23 H23A 0.9600
C23 H23B 0.9600
C23 H23C 0.9600
C22 H3CA 0.9600
C22 H3CB 0.9600
C22 H3CC 0.9600

loop_
_geom_torsion_atom_site_label_1
_geom_torsion_atom_site_label_2
_geom_torsion_atom_site_label_3
_geom_torsion_atom_site_label_4
_geom_torsion
C3 N2 C2 N1 -179.2(4)
C3 N2 C2 C1 -2.2(6)
C21 N1 C2 N2 2.8(6)
C21 N1 C2 C1 -174.5(4)
C17 C16 C15 C20 1.9(6)
C17 C16 C15 N3 -179.6(4)
C1 N3 C15 C16 35.7(5)
C1 N3 C15 C20 -145.7(4)
C2 N2 C3 C8 -87.3(5)
C2 N2 C3 C4 99.7(5)
C10 C9 C14 C13 1.0(7)
C1 C9 C14 C13 -176.9(4)
C16 C15 C20 C19 -1.8(6)
N3 C15 C20 C19 179.6(4)
C4 C3 C8 C7 -2.9(6)
N2 C3 C8 C7 -176.0(4)
C15 N3 C1 C9 147.8(3)
C15 N3 C1 C2 -89.1(4)
C14 C9 C1 N3 104.8(4)
C10 C9 C1 N3 -73.1(4)
C14 C9 C1 C2 -19.6(5)
C10 C9 C1 C2 162.5(4)
N2 C2 C1 N3 151.4(4)
N1 C2 C1 N3 -31.3(4)
N2 C2 C1 C9 -85.8(4)
N1 C2 C1 C9 91.4(4)
C2 N1 C21 C24 173.7(4)
C2 N1 C21 C22 -67.4(5)
C2 N1 C21 C23 55.2(6)
C14 C9 C10 C11 -0.6(7)
C1 C9 C10 C11 177.5(4)
C14 C9 C10 N4 179.4(4)
C1 C9 C10 N4 -2.6(6)
C15 C16 C17 C18 -1.0(7)
C9 C10 N4 N5 -178.8(5)
C11 C10 N4 N5 1.2(8)
C9 C10 C11 C12 -0.2(8)
N4 C10 C11 C12 179.8(5)
C15 C20 C19 C18 0.9(7)
C20 C19 C18 C17 0.0(7)
C16 C17 C18 C19 0.0(7)
C8 C3 C4 C5 2.4(7)
N2 C3 C4 C5 175.5(4)
C7 C6 C5 C4 -1.3(8)
C3 C4 C5 C6 -0.3(8)
C9 C14 C13 C12 -0.6(7)
C10 C11 C12 C13 0.6(8)
C14 C13 C12 C11 -0.2(8)
C3 C8 C7 C6 1.4(7)
C5 C6 C7 C8 0.7(7)
